data_2240577
loop_
_publ_author_name
'Bouraima, Adam'
'Assani, Abderrazzak'
'Saadi, Mohamed'
'Makani, Thomas'
'El Ammari, Lahcen'

_publ_section_title
;
 Crystal structure of disodium dicobalt(II) iron(III) tris(orthophosphate)
 with an alluaudite-like structure
;
_journal_coeditor_code BR2248
_journal_issue 5
_journal_name_full 'Acta Crystallographica Section E'
_journal_page_first 558
_journal_page_last 560
_journal_paper_doi 10.1107/S2056989015007926
_journal_volume 71
_journal_year 2015
_chemical_formula_iupac 'Na2 Co2 Fe (P O4)3'
_chemical_formula_structural 'Na2 Co2 Fe (P O4)3'
_chemical_formula_sum 'Co2 Fe Na2 O12 P3'
_chemical_formula_weight 504.60
_chemical_name_systematic
;
Disodium dicobalt(II) iron(III) tris(orthophosphate)
;
_space_group_IT_number 15
_symmetry_cell_setting monoclinic
_symmetry_space_group_name_Hall '-C 2yc'
_symmetry_space_group_name_H-M 'C 1 2/c 1'
_atom_sites_solution_primary direct
_atom_sites_solution_secondary difmap
_audit_creation_method SHELXL-97
_cell_angle_alpha 90.00
_cell_angle_beta 113.959(2)
_cell_angle_gamma 90.00
_cell_formula_units_Z 4
_cell_length_a 11.7106(6)
_cell_length_b 12.4083(7)
_cell_length_c 6.4285(3)
_cell_measurement_reflns_used 1882
_cell_measurement_temperature 296(2)
_cell_measurement_theta_max 34.94
_cell_measurement_theta_min 2.51
_cell_volume 853.63(8)
_computing_cell_refinement
;
SAINT (Bruker, 2009)
;
_computing_data_collection
;
APEX2 (Bruker, 2009)
;
_computing_data_reduction
;
SAINT (Bruker, 2009)
;
_computing_molecular_graphics
;
ORTEP-3 for Windows (Farrugia, 2012) and DIAMOND (Brandenburg,
2006)
;
_computing_publication_material
;
publCIF (Westrip, 2010)
;
_computing_structure_refinement
;
SHELXL97 (Sheldrick, 2008)
;
_computing_structure_solution
;
SHELXS97 (Sheldrick, 2008)
;
_diffrn_ambient_temperature 296(2)
_diffrn_measured_fraction_theta_full 0.998
_diffrn_measured_fraction_theta_max 0.998
_diffrn_measurement_device_type 'Bruker X8 APEX'
_diffrn_measurement_method '\f and \w scans'
_diffrn_radiation_monochromator graphite
_diffrn_radiation_source 'fine-focus sealed tube'
_diffrn_radiation_type MoK\a
_diffrn_radiation_wavelength 0.71073
_diffrn_reflns_av_R_equivalents 0.0303
_diffrn_reflns_av_sigmaI/netI 0.0147
_diffrn_reflns_limit_h_max 18
_diffrn_reflns_limit_h_min -18
_diffrn_reflns_limit_k_max 20
_diffrn_reflns_limit_k_min -20
_diffrn_reflns_limit_l_max 10
_diffrn_reflns_limit_l_min -9
_diffrn_reflns_number 15289
_diffrn_reflns_theta_full 34.94
_diffrn_reflns_theta_max 34.94
_diffrn_reflns_theta_min 2.51
_exptl_absorpt_coefficient_mu 6.261
_exptl_absorpt_correction_T_max 0.7475
_exptl_absorpt_correction_T_min 0.5037
_exptl_absorpt_correction_type multi-scan
_exptl_absorpt_process_details
;
(SADABS; Bruker, 2009)
;
_exptl_crystal_colour brown
_exptl_crystal_density_diffrn 3.926
_exptl_crystal_density_method 'not measured'
_exptl_crystal_description block
_exptl_crystal_F_000 972
_exptl_crystal_size_max 0.31
_exptl_crystal_size_mid 0.25
_exptl_crystal_size_min 0.19
_refine_diff_density_max 0.699
_refine_diff_density_min -0.923
_refine_ls_extinction_coef 0.0049(3)
_refine_ls_extinction_expression Fc^*^=kFc[1+0.001xFc^2^\l^3^/sin(2\q)]^-1/4^
_refine_ls_extinction_method
;
SHELXL97 (Sheldrick, 2008)
;
_refine_ls_goodness_of_fit_ref 1.103
_refine_ls_matrix_type full
_refine_ls_number_parameters 95
_refine_ls_number_reflns 1879
_refine_ls_number_restraints 0
_refine_ls_restrained_S_all 1.103
_refine_ls_R_factor_all 0.0170
_refine_ls_R_factor_gt 0.0162
_refine_ls_shift/su_max 0.002
_refine_ls_shift/su_mean 0.000
_refine_ls_structure_factor_coef Fsqd
_refine_ls_weighting_details 'calc w=1/[\s^2^(Fo^2^)+(0.0260P)^2^+1.0330P] where P=(Fo^2^+2Fc^2^)/3'
_refine_ls_weighting_scheme calc
_refine_ls_wR_factor_gt 0.0460
_refine_ls_wR_factor_ref 0.0464
_reflns_number_gt 1807
_reflns_number_total 1882
_reflns_threshold_expression I>2sigma(I)
_cod_data_source_file br2248sup1.cf
_cod_data_source_block I
_cod_original_sg_symbol_Hall '-c 2yc'
_cod_original_sg_symbol_H-M 'C 2/c'
_cod_database_code 2240577
_cod_database_fobs_code 2240577

loop_
_symmetry_equiv_pos_as_xyz
'x, y, z'
'-x, y, -z+1/2'
'x+1/2, y+1/2, z'
'-x+1/2, y+1/2, -z+1/2'
'-x, -y, -z'
'x, -y, z-1/2'
'-x+1/2, -y+1/2, -z'
'x+1/2, -y+1/2, z-1/2'

loop_
_atom_site_type_symbol
_atom_site_label
_atom_site_fract_x
_atom_site_fract_y
_atom_site_fract_z
_atom_site_U_iso_or_equiv
_atom_site_adp_type
_atom_site_calc_flag
_atom_site_refinement_flags
_atom_site_occupancy
_atom_site_symmetry_multiplicity
Fe Fe1 0.717910(14) 0.842242(12) 0.13094(2) 0.00487(5) Uani d P 0.50 1
Co Co1 0.717910(14) 0.842242(12) 0.13094(2) 0.00487(5) Uani d P 0.50 1
Co Co2 0.5000 0.731171(18) 0.2500 0.00645(5) Uani d S 1 2
P P1 0.76483(3) 0.60996(2) 0.37608(4) 0.00406(6) Uani d . 1 1
P P2 0.5000 0.29046(3) 0.2500 0.00393(7) Uani d S 1 2
Na Na1 0.5000 0.5000 0.0000 0.01623(17) Uani d S 1 2
Na Na2 1.0000 0.48710(12) 0.7500 0.0343(3) Uani d S 1 2
O O1 0.77862(8) 0.67773(7) 0.18650(14) 0.00805(14) Uani d . 1 1
O O2 0.83828(8) 0.66574(7) 0.60820(14) 0.00755(14) Uani d . 1 1
O O3 0.82670(9) 0.49990(7) 0.38761(16) 0.00954(15) Uani d . 1 1
O O4 0.62676(8) 0.60150(7) 0.32737(15) 0.00871(14) Uani d . 1 1
O O5 0.60276(8) 0.36657(7) 0.25279(15) 0.00938(15) Uani d . 1 1
O O6 0.45930(8) 0.21880(7) 0.03503(13) 0.00683(13) Uani d . 1 1

loop_
_atom_site_aniso_label
_atom_site_aniso_U_11
_atom_site_aniso_U_22
_atom_site_aniso_U_33
_atom_site_aniso_U_12
_atom_site_aniso_U_13
_atom_site_aniso_U_23
Fe1 0.00449(7) 0.00506(7) 0.00514(7) -0.00034(4) 0.00203(5) -0.00037(4)
Co1 0.00449(7) 0.00506(7) 0.00514(7) -0.00034(4) 0.00203(5) -0.00037(4)
Co2 0.00659(9) 0.00646(9) 0.00728(9) 0.000 0.00381(7) 0.000
P1 0.00506(11) 0.00343(11) 0.00348(10) -0.00004(8) 0.00150(8) -0.00003(7)
P2 0.00357(15) 0.00423(15) 0.00352(14) 0.000 0.00094(11) 0.000
Na1 0.0262(4) 0.0032(3) 0.0068(3) 0.0017(3) -0.0061(3) 0.0008(2)
Na2 0.0187(5) 0.0569(8) 0.0218(5) 0.000 0.0026(4) 0.000
O1 0.0094(3) 0.0097(3) 0.0052(3) -0.0011(3) 0.0031(3) 0.0014(3)
O2 0.0097(3) 0.0073(3) 0.0049(3) -0.0018(3) 0.0021(3) -0.0015(2)
O3 0.0113(4) 0.0061(3) 0.0109(3) 0.0026(3) 0.0043(3) -0.0012(3)
O4 0.0057(3) 0.0080(3) 0.0124(3) -0.0002(3) 0.0037(3) 0.0002(3)
O5 0.0063(3) 0.0081(3) 0.0124(3) -0.0022(3) 0.0024(3) 0.0024(3)
O6 0.0065(3) 0.0089(3) 0.0047(3) -0.0008(3) 0.0019(2) -0.0019(2)

loop_
_atom_type_symbol
_atom_type_description
_atom_type_scat_dispersion_real
_atom_type_scat_dispersion_imag
_atom_type_scat_source
O O 0.0106 0.0060 'International Tables Vol C Tables 4.2.6.8 and 6.1.1.4'
Na Na 0.0362 0.0249 'International Tables Vol C Tables 4.2.6.8 and 6.1.1.4'
P P 0.1023 0.0942 'International Tables Vol C Tables 4.2.6.8 and 6.1.1.4'
Fe Fe 0.3463 0.8444 'International Tables Vol C Tables 4.2.6.8 and 6.1.1.4'
Co Co 0.3494 0.9721 'International Tables Vol C Tables 4.2.6.8 and 6.1.1.4'

loop_
_geom_angle_atom_site_label_1
_geom_angle_atom_site_label_2
_geom_angle_atom_site_label_3
_geom_angle_site_symmetry_1
_geom_angle_site_symmetry_3
_geom_angle
O5 Fe1 O3 4_655 4_655 94.91(4)
O5 Fe1 O2 4_655 7_666 110.51(4)
O3 Fe1 O2 4_655 7_666 86.18(4)
O5 Fe1 O6 4_655 5_665 164.12(4)
O3 Fe1 O6 4_655 5_665 98.29(4)
O2 Fe1 O6 7_666 5_665 79.27(3)
O5 Fe1 O1 4_655 7_665 86.97(4)
O3 Fe1 O1 4_655 7_665 99.56(4)
O2 Fe1 O1 7_666 7_665 161.21(4)
O6 Fe1 O1 5_665 7_665 82.19(3)
O5 Fe1 O1 4_655 . 81.40(4)
O3 Fe1 O1 4_655 . 174.04(4)
O2 Fe1 O1 7_666 . 90.73(3)
O6 Fe1 O1 5_665 . 86.11(3)
O1 Fe1 O1 7_665 . 84.97(3)
O4 Co2 O4 2_655 . 80.44(5)
O4 Co2 O2 2_655 7_666 165.05(3)
O4 Co2 O2 . 7_666 86.54(3)
O4 Co2 O2 2_655 8_465 86.54(3)
O4 Co2 O2 . 8_465 165.05(3)
O2 Co2 O2 7_666 8_465 107.25(5)
O4 Co2 O6 2_655 6_566 92.44(3)
O4 Co2 O6 . 6_566 113.30(3)
O2 Co2 O6 7_666 6_566 85.96(3)
O2 Co2 O6 8_465 6_566 74.34(3)
O4 Co2 O6 2_655 5_665 113.30(3)
O4 Co2 O6 . 5_665 92.44(3)
O2 Co2 O6 7_666 5_665 74.34(3)
O2 Co2 O6 8_465 5_665 85.96(3)
O6 Co2 O6 6_566 5_665 146.65(5)
O4 P1 O3 . . 112.98(5)
O4 P1 O1 . . 108.59(5)
O3 P1 O1 . . 108.95(5)
O4 P1 O2 . . 110.92(5)
O3 P1 O2 . . 106.53(5)
O1 P1 O2 . . 108.78(5)
O5 P2 O5 2_655 . 103.42(7)
O5 P2 O6 2_655 2_655 108.79(5)
O5 P2 O6 . 2_655 112.97(5)
O5 P2 O6 2_655 . 112.97(5)
O5 P2 O6 . . 108.79(5)
O6 P2 O6 2_655 . 109.82(7)
O5 Na1 O5 5_665 . 180.0
O5 Na1 O4 5_665 5_665 78.23(3)
O5 Na1 O4 . 5_665 101.77(3)
O5 Na1 O4 5_665 . 101.77(3)
O5 Na1 O4 . . 78.23(3)
O4 Na1 O4 5_665 . 180.0
O5 Na1 O4 5_665 6_565 106.41(3)
O5 Na1 O4 . 6_565 73.59(3)
O4 Na1 O4 5_665 6_565 67.32(4)
O4 Na1 O4 . 6_565 112.68(4)
O5 Na1 O4 5_665 2_655 73.59(3)
O5 Na1 O4 . 2_655 106.41(3)
O4 Na1 O4 5_665 2_655 112.68(4)
O4 Na1 O4 . 2_655 67.32(4)
O4 Na1 O4 6_565 2_655 180.0
O5 Na1 O5 5_665 2_655 126.25(4)
O5 Na1 O5 . 2_655 53.75(4)
O4 Na1 O5 5_665 2_655 86.18(3)
O4 Na1 O5 . 2_655 93.82(3)
O4 Na1 O5 6_565 2_655 114.14(3)
O4 Na1 O5 2_655 2_655 65.86(3)
O5 Na1 O5 5_665 6_565 53.75(4)
O5 Na1 O5 . 6_565 126.25(4)
O4 Na1 O5 5_665 6_565 93.82(3)
O4 Na1 O5 . 6_565 86.18(3)
O4 Na1 O5 6_565 6_565 65.86(3)
O4 Na1 O5 2_655 6_565 114.14(3)
O5 Na1 O5 2_655 6_565 180.0
O3 Na2 O3 2_756 . 172.39(8)
O3 Na2 O3 2_756 5_766 81.52(3)
O3 Na2 O3 . 5_766 97.99(3)
O3 Na2 O3 2_756 6_566 97.99(3)
O3 Na2 O3 . 6_566 81.52(3)
O3 Na2 O3 5_766 6_566 172.68(8)
O3 Na2 O2 2_756 2_756 55.93(3)
O3 Na2 O2 . 2_756 117.11(5)
O3 Na2 O2 5_766 2_756 62.15(3)
O3 Na2 O2 6_566 2_756 111.51(5)
O3 Na2 O2 2_756 . 117.11(5)
O3 Na2 O2 . . 55.93(3)
O3 Na2 O2 5_766 . 111.51(5)
O3 Na2 O2 6_566 . 62.15(3)
O2 Na2 O2 2_756 . 76.15(5)
O3 Na2 O6 2_756 8_556 116.10(5)
O3 Na2 O6 . 8_556 71.28(4)
O3 Na2 O6 5_766 8_556 83.54(4)
O3 Na2 O6 6_566 8_556 103.11(4)
O2 Na2 O6 2_756 8_556 145.12(3)
O2 Na2 O6 . 8_556 126.19(2)
O3 Na2 O6 2_756 7_656 71.28(4)
O3 Na2 O6 . 7_656 116.10(5)
O3 Na2 O6 5_766 7_656 103.11(4)
O3 Na2 O6 6_566 7_656 83.54(4)
O2 Na2 O6 2_756 7_656 126.19(2)
O2 Na2 O6 . 7_656 145.12(3)
O6 Na2 O6 8_556 7_656 52.71(4)

loop_
_geom_bond_atom_site_label_1
_geom_bond_atom_site_label_2
_geom_bond_site_symmetry_2
_geom_bond_distance
Fe1 O5 4_655 1.9456(9)
Fe1 O3 4_655 2.0158(9)
Fe1 O2 7_666 2.0374(9)
Fe1 O6 5_665 2.0543(9)
Fe1 O1 7_665 2.0724(8)
Fe1 O1 . 2.1434(9)
Co2 O4 2_655 2.1072(9)
Co2 O4 . 2.1072(9)
Co2 O2 7_666 2.1567(9)
Co2 O2 8_465 2.1568(9)
Co2 O6 6_566 2.1632(8)
Co2 O6 5_665 2.1632(8)
P1 O4 . 1.5206(9)
P1 O3 . 1.5336(9)
P1 O1 . 1.5422(9)
P1 O2 . 1.5502(9)
P2 O5 2_655 1.5240(9)
P2 O5 . 1.5241(9)
P2 O6 2_655 1.5468(8)
P2 O6 . 1.5468(8)
Na1 O5 5_665 2.2895(9)
Na1 O5 . 2.2895(9)
Na1 O4 5_665 2.3835(9)
Na1 O4 . 2.3836(9)
Na1 O4 6_565 2.5217(9)
Na1 O4 2_655 2.5218(9)
Na1 O5 2_655 2.8754(10)
Na1 O5 6_565 2.8754(10)
Na2 O3 2_756 2.3940(9)
Na2 O3 . 2.3940(9)
Na2 O3 5_766 2.5269(10)
Na2 O3 6_566 2.5269(10)
Na2 O2 2_756 2.8158(15)
Na2 O2 . 2.8158(15)
Na2 O6 8_556 2.8513(16)
Na2 O6 7_656 2.8513(16)
